data_1536722
loop_
_publ_author_name
'Popov, A.I.'
'Val'kovskii, M.D.'
'Fedorov, P.P.'
'Kiselev, Yu.M.'

_publ_section_title
;
 On the structure of double fluorides of the Ln(III)F5)3 composition,
 where Ln(III)=rare earth metals, M(IV)=Zr,Hf,Tb
;
_journal_name_full 'Zhurnal Neorganicheskoi Khimii'
_journal_page_first 842
_journal_page_last 846
_journal_volume 36
_journal_year 1991
_chemical_formula_sum 'F15 Tb4'
_chemical_name_systematic 'Tb Tb3 F15'
_space_group_IT_number 167
_symmetry_space_group_name_Hall '-R 3 2"c'
_symmetry_space_group_name_H-M 'R -3 c :H'
_cell_angle_alpha 90
_cell_angle_beta 90
_cell_angle_gamma 120
_cell_formula_units_Z 6
_cell_length_a 12.747
_cell_length_b 12.747
_cell_length_c 11.539
_cell_volume 1623.734
_citation_journal_id_ASTM ZNOKAQ
_cod_data_source_file Popov_ZNOKAQ_1991_1111.cif
_cod_data_source_block F15Tb4
_cod_database_code 1536722

loop_
_symmetry_equiv_pos_as_xyz
x,y,z
-y,x-y,z
-x+y,-x,z
y,x,-z+1/2
-x,-x+y,-z+1/2
x-y,-y,-z+1/2
-x,-y,-z
y,-x+y,-z
x-y,x,-z
-y,-x,z-1/2
x,x-y,z-1/2
-x+y,y,z-1/2
x+2/3,y+1/3,z+1/3
-y+2/3,x-y+1/3,z+1/3
-x+y+2/3,-x+1/3,z+1/3
y+2/3,x+1/3,-z+5/6
-x+2/3,-x+y+1/3,-z+5/6
x-y+2/3,-y+1/3,-z+5/6
-x+2/3,-y+1/3,-z+1/3
y+2/3,-x+y+1/3,-z+1/3
x-y+2/3,x+1/3,-z+1/3
-y+2/3,-x+1/3,z-1/6
x+2/3,x-y+1/3,z-1/6
-x+y+2/3,y+1/3,z-1/6
x+1/3,y+2/3,z+2/3
-y+1/3,x-y+2/3,z+2/3
-x+y+1/3,-x+2/3,z+2/3
y+1/3,x+2/3,-z+7/6
-x+1/3,-x+y+2/3,-z+7/6
x-y+1/3,-y+2/3,-z+7/6
-x+1/3,-y+2/3,-z+2/3
y+1/3,-x+y+2/3,-z+2/3
x-y+1/3,x+2/3,-z+2/3
-y+1/3,-x+2/3,z+1/6
x+1/3,x-y+2/3,z+1/6
-x+y+1/3,y+2/3,z+1/6

loop_
_atom_site_label
_atom_site_type_symbol
_atom_site_fract_x
_atom_site_fract_y
_atom_site_fract_z
_atom_site_occupancy
_atom_site_U_iso_or_equiv
Tb3 Tb+3 0.4284 0 0.25 0.333 0.0
F3 F-1 0.0893 0.2775 0.9645 1 0.0
F2 F-1 0.4061 0.5871 0.3172 1 0.0
F1 F-1 0.7145 0 0.25 1 0.0
Tb1 Tb+4 0 0 0.25 1 0.0
Tb2 Tb+4 0.4284 0 0.25 0.667 0.0
